data_2226920
loop_
_publ_author_name
'Hemamalini, Madhukar'
'Fun, Hoong-Kun'

_publ_section_title
;
 2-Amino-4-methylpyridinium 2-hydroxybenzoate
;
_journal_coeditor_code HB5564
_journal_issue 8
_journal_name_full 'Acta Crystallographica Section E'
_journal_page_first o2151
_journal_page_last o2152
_journal_paper_doi 10.1107/S160053681002965X
_journal_volume 66
_journal_year 2010
_chemical_formula_iupac 'C6 H9 N2 +, C7 H5 O3 -'
_chemical_formula_moiety 'C6 H9 N2 +, C7 H5 O3 -'
_chemical_formula_sum 'C13 H14 N2 O3'
_chemical_formula_weight 246.26
_chemical_name_common
;
2-amino-4-methylpyridinium salicylate
;
_chemical_name_systematic
;
2-Amino-4-methylpyridinium 2-hydroxybenzoate
;
_space_group_IT_number 2
_symmetry_cell_setting triclinic
_symmetry_space_group_name_Hall '-P 1'
_symmetry_space_group_name_H-M 'P -1'
_atom_sites_solution_hydrogens geom
_atom_sites_solution_primary direct
_atom_sites_solution_secondary difmap
_audit_creation_method SHELXL-97
_cell_angle_alpha 68.752(2)
_cell_angle_beta 82.038(2)
_cell_angle_gamma 88.824(2)
_cell_formula_units_Z 4
_cell_length_a 7.2417(2)
_cell_length_b 12.5520(3)
_cell_length_c 14.7699(3)
_cell_measurement_reflns_used 3981
_cell_measurement_temperature 100.00(10)
_cell_measurement_theta_max 31.40
_cell_measurement_theta_min 2.68
_cell_volume 1238.58(5)
_computing_cell_refinement 'SAINT (Bruker, 2009)'
_computing_data_collection 'APEX2 (Bruker, 2009)'
_computing_data_reduction 'SAINT (Bruker, 2009)'
_computing_molecular_graphics 'SHELXTL (Sheldrick, 2008)'
_computing_publication_material 'SHELXTL (Sheldrick, 2008) and PLATON (Spek, 2009)'
_computing_structure_refinement 'SHELXTL (Sheldrick, 2008)'
_computing_structure_solution 'SHELXTL (Sheldrick, 2008)'
_diffrn_ambient_temperature 100.00(10)
_diffrn_measured_fraction_theta_full 0.993
_diffrn_measured_fraction_theta_max 0.993
_diffrn_measurement_device_type 'Bruker APEXII CCD'
_diffrn_measurement_method '\f and \w scans'
_diffrn_radiation_monochromator graphite
_diffrn_radiation_source 'fine-focus sealed tube'
_diffrn_radiation_type MoK\a
_diffrn_radiation_wavelength 0.71073
_diffrn_reflns_av_R_equivalents 0.0471
_diffrn_reflns_av_sigmaI/netI 0.0667
_diffrn_reflns_limit_h_max 10
_diffrn_reflns_limit_h_min -10
_diffrn_reflns_limit_k_max 18
_diffrn_reflns_limit_k_min -15
_diffrn_reflns_limit_l_max 21
_diffrn_reflns_limit_l_min -21
_diffrn_reflns_number 23090
_diffrn_reflns_theta_full 31.61
_diffrn_reflns_theta_max 31.61
_diffrn_reflns_theta_min 1.49
_diffrn_standards_number 0
_exptl_absorpt_coefficient_mu 0.095
_exptl_absorpt_correction_T_max 0.996
_exptl_absorpt_correction_T_min 0.971
_exptl_absorpt_correction_type multi-scan
_exptl_absorpt_process_details '(SADABS; Bruker, 2009)'
_exptl_crystal_colour colourless
_exptl_crystal_density_diffrn 1.321
_exptl_crystal_density_method 'not measured'
_exptl_crystal_description needle
_exptl_crystal_F_000 520
_exptl_crystal_size_max 0.32
_exptl_crystal_size_mid 0.10
_exptl_crystal_size_min 0.04
_refine_diff_density_max 0.376
_refine_diff_density_min -0.284
_refine_ls_extinction_method none
_refine_ls_goodness_of_fit_ref 1.001
_refine_ls_hydrogen_treatment mixed
_refine_ls_matrix_type full
_refine_ls_number_parameters 359
_refine_ls_number_reflns 8280
_refine_ls_number_restraints 0
_refine_ls_restrained_S_all 1.001
_refine_ls_R_factor_all 0.1038
_refine_ls_R_factor_gt 0.0561
_refine_ls_shift/su_max_lt 0.001
_refine_ls_shift/su_mean 0.000
_refine_ls_structure_factor_coef Fsqd
_refine_ls_weighting_details 'calc w=1/[\s^2^(Fo^2^)+(0.0755P)^2^] where P=(Fo^2^+2Fc^2^)/3'
_refine_ls_weighting_scheme calc
_refine_ls_wR_factor_gt 0.1330
_refine_ls_wR_factor_ref 0.1552
_reflns_number_gt 5112
_reflns_number_total 8280
_reflns_threshold_expression I>2\s(I)
_cod_data_source_file hb5564.cif
_cod_data_source_block I
_cod_database_code 2226920
_cod_database_fobs_code 2226920

loop_
_symmetry_equiv_pos_as_xyz
'x, y, z'
'-x, -y, -z'

loop_
_atom_site_type_symbol
_atom_site_label
_atom_site_fract_x
_atom_site_fract_y
_atom_site_fract_z
_atom_site_U_iso_or_equiv
_atom_site_adp_type
_atom_site_calc_flag
_atom_site_refinement_flags
_atom_site_occupancy
_atom_site_disorder_assembly
_atom_site_disorder_group
O O1A 0.68689(15) -0.11656(9) 0.22307(8) 0.0266(3) Uani d . 1 . .
O O2A 0.61939(14) 0.06247(9) 0.20906(8) 0.0243(2) Uani d . 1 . .
O O3A 0.85815(16) 0.22440(9) 0.12227(8) 0.0255(2) Uani d . 1 . .
C C1A 0.9761(2) 0.14446(13) 0.10815(11) 0.0204(3) Uani d . 1 . .
C C2A 1.1562(2) 0.18050(15) 0.05960(12) 0.0290(4) Uani d . 1 . .
H H2AA 1.1918 0.2575 0.0369 0.035 Uiso calc R 1 . .
C C3A 1.2811(2) 0.10169(17) 0.04530(13) 0.0366(4) Uani d . 1 . .
H H3AA 1.4012 0.1260 0.0133 0.044 Uiso calc R 1 . .
C C4A 1.2299(2) -0.01322(16) 0.07799(13) 0.0350(4) Uani d . 1 . .
H H4AA 1.3150 -0.0660 0.0684 0.042 Uiso calc R 1 . .
C C5A 1.0506(2) -0.04874(14) 0.12505(12) 0.0263(3) Uani d . 1 . .
H H5AA 1.0156 -0.1257 0.1462 0.032 Uiso calc R 1 . .
C C6A 0.9217(2) 0.02859(13) 0.14131(10) 0.0198(3) Uani d . 1 . .
C C7A 0.7306(2) -0.01258(12) 0.19453(11) 0.0200(3) Uani d . 1 . .
N N1A 0.68931(17) 0.46245(11) 0.40308(10) 0.0214(3) Uani d . 1 . .
N N2A 0.74130(19) 0.65677(12) 0.35534(11) 0.0247(3) Uani d . 1 . .
C C8A 0.6621(2) 0.57734(14) 0.23833(11) 0.0239(3) Uani d . 1 . .
H H8AA 0.6670 0.6489 0.1885 0.029 Uiso calc R 1 . .
C C9A 0.6984(2) 0.56827(13) 0.33225(11) 0.0207(3) Uani d . 1 . .
C C10A 0.6458(2) 0.36749(13) 0.38600(12) 0.0243(3) Uani d . 1 . .
H H10A 0.6395 0.2966 0.4368 0.029 Uiso calc R 1 . .
C C11A 0.6114(2) 0.37414(15) 0.29629(13) 0.0281(4) Uani d . 1 . .
H H11A 0.5826 0.3084 0.2852 0.034 Uiso calc R 1 . .
C C12A 0.6199(2) 0.48242(15) 0.21964(12) 0.0257(3) Uani d . 1 . .
C C13A 0.5855(2) 0.49005(17) 0.11939(13) 0.0338(4) Uani d . 1 . .
H H13A 0.6056 0.5677 0.0745 0.051 Uiso calc R 1 . .
H H13B 0.4593 0.4655 0.1225 0.051 Uiso calc R 1 . .
H H13C 0.6698 0.4417 0.0971 0.051 Uiso calc R 1 . .
O O1B 0.24453(15) 0.57634(9) 0.41257(8) 0.0228(2) Uani d . 1 . .
O O2B 0.17672(15) 0.39175(8) 0.45092(8) 0.0239(2) Uani d . 1 . .
O O3B 0.08596(16) 0.31742(9) 0.32564(9) 0.0257(3) Uani d . 1 . .
C C1B 0.10480(19) 0.42674(12) 0.26094(11) 0.0192(3) Uani d . 1 . .
C C2B 0.0707(2) 0.44786(13) 0.16487(12) 0.0223(3) Uani d . 1 . .
H H2BA 0.0358 0.3880 0.1471 0.027 Uiso calc R 1 . .
C C3B 0.0891(2) 0.55775(13) 0.09701(11) 0.0229(3) Uani d . 1 . .
H H3BA 0.0664 0.5716 0.0333 0.027 Uiso calc R 1 . .
C C4B 0.1412(2) 0.64860(13) 0.12204(11) 0.0234(3) Uani d . 1 . .
H H4BA 0.1538 0.7225 0.0755 0.028 Uiso calc R 1 . .
C C5B 0.1739(2) 0.62728(13) 0.21704(11) 0.0212(3) Uani d . 1 . .
H H5BA 0.2080 0.6878 0.2340 0.025 Uiso calc R 1 . .
C C6B 0.15685(19) 0.51694(12) 0.28802(11) 0.0174(3) Uani d . 1 . .
C C7B 0.19489(19) 0.49451(12) 0.39042(11) 0.0183(3) Uani d . 1 . .
N N1B 0.26797(18) -0.00016(10) 0.30554(9) 0.0190(3) Uani d . 1 . .
N N2B 0.34027(19) -0.18896(11) 0.33877(10) 0.0242(3) Uani d . 1 . .
C C8B 0.0346(2) -0.14199(13) 0.40050(11) 0.0202(3) Uani d . 1 . .
H H8BA -0.0036 -0.2186 0.4305 0.024 Uiso calc R 1 . .
C C9B 0.2159(2) -0.11240(12) 0.34789(11) 0.0188(3) Uani d . 1 . .
C C10B 0.1505(2) 0.08329(12) 0.31225(11) 0.0203(3) Uani d . 1 . .
H H10B 0.1904 0.1595 0.2817 0.024 Uiso calc R 1 . .
C C11B -0.0243(2) 0.05709(13) 0.36292(11) 0.0218(3) Uani d . 1 . .
H H11B -0.1028 0.1148 0.3680 0.026 Uiso calc R 1 . .
C C12B -0.0857(2) -0.05856(13) 0.40769(10) 0.0207(3) Uani d . 1 . .
C C13B -0.2817(2) -0.08836(15) 0.46052(12) 0.0277(4) Uani d . 1 . .
H H13D -0.2952 -0.1695 0.4954 0.042 Uiso calc R 1 . .
H H13E -0.3683 -0.0649 0.4138 0.042 Uiso calc R 1 . .
H H13F -0.3067 -0.0497 0.5061 0.042 Uiso calc R 1 . .
H H1A3 0.743(3) 0.1794(19) 0.1574(17) 0.061(7) Uiso d . 1 . .
H H1NA 0.719(3) 0.4528(17) 0.4688(16) 0.049(6) Uiso d . 1 . .
H H2NA 0.748(3) 0.7276(17) 0.3090(14) 0.035(5) Uiso d . 1 . .
H H1B3 0.111(3) 0.327(2) 0.3833(18) 0.063(7) Uiso d . 1 . .
H H3NA 0.769(3) 0.6423(17) 0.4187(16) 0.044(6) Uiso d . 1 . .
H H1NB 0.390(3) 0.0191(17) 0.2677(14) 0.046(6) Uiso d . 1 . .
H H2NB 0.457(3) -0.1645(16) 0.2974(14) 0.039(5) Uiso d . 1 . .
H H3NB 0.302(2) -0.2656(16) 0.3608(13) 0.029(5) Uiso d . 1 . .

loop_
_atom_site_aniso_label
_atom_site_aniso_U_11
_atom_site_aniso_U_22
_atom_site_aniso_U_33
_atom_site_aniso_U_12
_atom_site_aniso_U_13
_atom_site_aniso_U_23
O1A 0.0262(6) 0.0192(5) 0.0306(6) -0.0005(4) -0.0029(5) -0.0047(5)
O2A 0.0183(5) 0.0199(5) 0.0321(6) 0.0006(4) -0.0010(4) -0.0071(5)
O3A 0.0233(6) 0.0201(5) 0.0297(6) -0.0014(4) 0.0001(5) -0.0061(5)
C1A 0.0193(7) 0.0240(7) 0.0168(7) 0.0010(6) -0.0036(6) -0.0057(6)
C2A 0.0231(8) 0.0311(9) 0.0268(9) -0.0053(7) 0.0022(6) -0.0052(7)
C3A 0.0234(8) 0.0492(11) 0.0310(10) -0.0004(8) 0.0051(7) -0.0104(8)
C4A 0.0281(9) 0.0431(10) 0.0323(10) 0.0099(8) 0.0014(7) -0.0145(8)
C5A 0.0272(8) 0.0280(8) 0.0239(8) 0.0064(6) -0.0042(6) -0.0099(7)
C6A 0.0192(7) 0.0234(7) 0.0162(7) 0.0026(6) -0.0040(5) -0.0062(6)
C7A 0.0208(7) 0.0206(7) 0.0176(7) 0.0015(6) -0.0063(6) -0.0046(6)
N1A 0.0196(6) 0.0233(6) 0.0208(7) 0.0000(5) -0.0031(5) -0.0073(5)
N2A 0.0277(7) 0.0210(7) 0.0242(7) 0.0021(5) -0.0069(6) -0.0057(6)
C8A 0.0165(7) 0.0309(8) 0.0208(8) 0.0033(6) -0.0028(6) -0.0052(6)
C9A 0.0137(6) 0.0239(7) 0.0227(8) 0.0024(5) -0.0021(6) -0.0067(6)
C10A 0.0216(7) 0.0223(7) 0.0279(8) -0.0023(6) -0.0024(6) -0.0079(6)
C11A 0.0218(8) 0.0332(9) 0.0330(9) -0.0034(7) -0.0017(7) -0.0171(7)
C12A 0.0136(7) 0.0395(9) 0.0255(8) 0.0008(6) -0.0022(6) -0.0138(7)
C13A 0.0239(8) 0.0534(11) 0.0275(9) -0.0020(8) -0.0040(7) -0.0185(8)
O1B 0.0295(6) 0.0175(5) 0.0216(6) -0.0026(4) -0.0058(4) -0.0065(4)
O2B 0.0298(6) 0.0162(5) 0.0225(6) -0.0027(4) -0.0036(5) -0.0030(4)
O3B 0.0318(6) 0.0153(5) 0.0302(6) -0.0019(4) -0.0077(5) -0.0070(5)
C1B 0.0150(6) 0.0170(7) 0.0252(8) 0.0019(5) -0.0024(6) -0.0073(6)
C2B 0.0196(7) 0.0245(7) 0.0280(8) 0.0012(6) -0.0054(6) -0.0149(7)
C3B 0.0193(7) 0.0297(8) 0.0222(8) 0.0031(6) -0.0055(6) -0.0117(7)
C4B 0.0238(8) 0.0223(7) 0.0218(8) 0.0008(6) -0.0036(6) -0.0053(6)
C5B 0.0226(7) 0.0194(7) 0.0225(8) -0.0010(6) -0.0032(6) -0.0087(6)
C6B 0.0132(6) 0.0180(7) 0.0207(7) 0.0000(5) -0.0024(5) -0.0067(6)
C7B 0.0152(7) 0.0174(7) 0.0209(7) 0.0010(5) -0.0016(5) -0.0058(6)
N1B 0.0184(6) 0.0159(6) 0.0217(6) -0.0014(5) -0.0032(5) -0.0053(5)
N2B 0.0221(7) 0.0158(6) 0.0330(8) -0.0004(5) -0.0030(6) -0.0071(6)
C8B 0.0214(7) 0.0181(7) 0.0188(7) -0.0048(6) -0.0033(6) -0.0034(6)
C9B 0.0216(7) 0.0162(7) 0.0185(7) -0.0001(5) -0.0066(6) -0.0048(6)
C10B 0.0235(7) 0.0160(7) 0.0214(7) 0.0010(6) -0.0067(6) -0.0056(6)
C11B 0.0229(8) 0.0229(7) 0.0216(8) 0.0035(6) -0.0066(6) -0.0093(6)
C12B 0.0208(7) 0.0264(8) 0.0148(7) -0.0008(6) -0.0056(6) -0.0061(6)
C13B 0.0202(8) 0.0356(9) 0.0251(8) -0.0018(7) -0.0020(6) -0.0087(7)

loop_
_atom_type_symbol
_atom_type_description
_atom_type_scat_dispersion_real
_atom_type_scat_dispersion_imag
_atom_type_scat_source
C C 0.0033 0.0016 'International Tables Vol C Tables 4.2.6.8 and 6.1.1.4'
H H 0.0000 0.0000 'International Tables Vol C Tables 4.2.6.8 and 6.1.1.4'
N N 0.0061 0.0033 'International Tables Vol C Tables 4.2.6.8 and 6.1.1.4'
O O 0.0106 0.0060 'International Tables Vol C Tables 4.2.6.8 and 6.1.1.4'

loop_
_geom_angle_atom_site_label_1
_geom_angle_atom_site_label_2
_geom_angle_atom_site_label_3
_geom_angle_site_symmetry_1
_geom_angle_site_symmetry_3
_geom_angle
_geom_angle_publ_flag
C1A O3A H1A3 . . 103.3(12) ?
O3A C1A C2A . . 118.13(14) ?
O3A C1A C6A . . 121.82(13) ?
C2A C1A C6A . . 120.05(14) ?
C3A C2A C1A . . 119.90(16) ?
C3A C2A H2AA . . 120.0 ?
C1A C2A H2AA . . 120.0 ?
C2A C3A C4A . . 120.78(16) ?
C2A C3A H3AA . . 119.6 ?
C4A C3A H3AA . . 119.6 ?
C5A C4A C3A . . 119.30(15) ?
C5A C4A H4AA . . 120.4 ?
C3A C4A H4AA . . 120.4 ?
C4A C5A C6A . . 121.29(16) ?
C4A C5A H5AA . . 119.4 ?
C6A C5A H5AA . . 119.4 ?
C5A C6A C1A . . 118.66(14) ?
C5A C6A C7A . . 120.15(14) ?
C1A C6A C7A . . 121.18(12) ?
O1A C7A O2A . . 123.35(14) ?
O1A C7A C6A . . 119.44(12) ?
O2A C7A C6A . . 117.21(13) ?
C10A N1A C9A . . 122.06(14) ?
C10A N1A H1NA . . 118.1(12) ?
C9A N1A H1NA . . 119.8(12) ?
C9A N2A H2NA . . 119.0(12) ?
C9A N2A H3NA . . 118.2(12) ?
H2NA N2A H3NA . . 122.8(17) ?
C12A C8A C9A . . 120.89(15) ?
C12A C8A H8AA . . 119.6 ?
C9A C8A H8AA . . 119.6 ?
N2A C9A N1A . . 118.14(14) ?
N2A C9A C8A . . 124.06(15) ?
N1A C9A C8A . . 117.80(14) ?
C11A C10A N1A . . 121.14(15) ?
C11A C10A H10A . . 119.4 ?
N1A C10A H10A . . 119.4 ?
C10A C11A C12A . . 119.10(15) ?
C10A C11A H11A . . 120.4 ?
C12A C11A H11A . . 120.4 ?
C8A C12A C11A . . 119.01(15) ?
C8A C12A C13A . . 121.66(16) ?
C11A C12A C13A . . 119.33(15) ?
C12A C13A H13A . . 109.5 ?
C12A C13A H13B . . 109.5 ?
H13A C13A H13B . . 109.5 ?
C12A C13A H13C . . 109.5 ?
H13A C13A H13C . . 109.5 ?
H13B C13A H13C . . 109.5 ?
C1B O3B H1B3 . . 101.2(14) ?
O3B C1B C2B . . 117.87(13) ?
O3B C1B C6B . . 121.75(13) ?
C2B C1B C6B . . 120.38(13) ?
C3B C2B C1B . . 119.53(13) ?
C3B C2B H2BA . . 120.2 ?
C1B C2B H2BA . . 120.2 ?
C2B C3B C4B . . 121.15(14) ?
C2B C3B H3BA . . 119.4 ?
C4B C3B H3BA . . 119.4 ?
C5B C4B C3B . . 119.05(14) ?
C5B C4B H4BA . . 120.5 ?
C3B C4B H4BA . . 120.5 ?
C4B C5B C6B . . 121.54(14) ?
C4B C5B H5BA . . 119.2 ?
C6B C5B H5BA . . 119.2 ?
C5B C6B C1B . . 118.36(13) ?
C5B C6B C7B . . 121.13(13) ?
C1B C6B C7B . . 120.50(13) ?
O1B C7B O2B . . 123.09(14) ?
O1B C7B C6B . . 119.41(13) ?
O2B C7B C6B . . 117.49(12) ?
C9B N1B C10B . . 121.76(13) ?
C9B N1B H1NB . . 117.6(12) ?
C10B N1B H1NB . . 120.6(12) ?
C9B N2B H2NB . . 120.4(11) ?
C9B N2B H3NB . . 119.0(11) ?
H2NB N2B H3NB . . 119.2(16) ?
C12B C8B C9B . . 120.48(13) ?
C12B C8B H8BA . . 119.8 ?
C9B C8B H8BA . . 119.8 ?
N2B C9B N1B . . 117.99(13) ?
N2B C9B C8B . . 123.61(13) ?
N1B C9B C8B . . 118.39(13) ?
N1B C10B C11B . . 121.03(14) ?
N1B C10B H10B . . 119.5 ?
C11B C10B H10B . . 119.5 ?
C10B C11B C12B . . 119.38(13) ?
C10B C11B H11B . . 120.3 ?
C12B C11B H11B . . 120.3 ?
C8B C12B C11B . . 118.95(13) ?
C8B C12B C13B . . 121.20(14) ?
C11B C12B C13B . . 119.84(13) ?
C12B C13B H13D . . 109.5 ?
C12B C13B H13E . . 109.5 ?
H13D C13B H13E . . 109.5 ?
C12B C13B H13F . . 109.5 ?
H13D C13B H13F . . 109.5 ?
H13E C13B H13F . . 109.5 ?

loop_
_geom_bond_atom_site_label_1
_geom_bond_atom_site_label_2
_geom_bond_site_symmetry_2
_geom_bond_distance
_geom_bond_publ_flag
O1A C7A . 1.2500(18) ?
O2A C7A . 1.2843(16) ?
O3A C1A . 1.3591(17) ?
O3A H1A3 . 0.99(2) ?
C1A C2A . 1.396(2) ?
C1A C6A . 1.402(2) ?
C2A C3A . 1.380(2) ?
C2A H2AA . 0.9300 ?
C3A C4A . 1.385(3) ?
C3A H3AA . 0.9300 ?
C4A C5A . 1.384(2) ?
C4A H4AA . 0.9300 ?
C5A C6A . 1.3933(19) ?
C5A H5AA . 0.9300 ?
C6A C7A . 1.495(2) ?
N1A C10A . 1.356(2) ?
N1A C9A . 1.3566(19) ?
N1A H1NA . 0.99(2) ?
N2A C9A . 1.329(2) ?
N2A H2NA . 0.90(2) ?
N2A H3NA . 0.93(2) ?
C8A C12A . 1.366(2) ?
C8A C9A . 1.411(2) ?
C8A H8AA . 0.9300 ?
C10A C11A . 1.355(2) ?
C10A H10A . 0.9300 ?
C11A C12A . 1.415(2) ?
C11A H11A . 0.9300 ?
C12A C13A . 1.504(2) ?
C13A H13A . 0.9600 ?
C13A H13B . 0.9600 ?
C13A H13C . 0.9600 ?
O1B C7B . 1.2580(17) ?
O2B C7B . 1.2722(17) ?
O3B C1B . 1.3549(18) ?
O3B H1B3 . 0.94(2) ?
C1B C2B . 1.402(2) ?
C1B C6B . 1.404(2) ?
C2B C3B . 1.376(2) ?
C2B H2BA . 0.9300 ?
C3B C4B . 1.393(2) ?
C3B H3BA . 0.9300 ?
C4B C5B . 1.383(2) ?
C4B H4BA . 0.9300 ?
C5B C6B . 1.397(2) ?
C5B H5BA . 0.9300 ?
C6B C7B . 1.499(2) ?
N1B C9B . 1.3550(18) ?
N1B C10B . 1.3584(18) ?
N1B H1NB . 0.96(2) ?
N2B C9B . 1.3331(18) ?
N2B H2NB . 0.96(2) ?
N2B H3NB . 0.930(19) ?
C8B C12B . 1.373(2) ?
C8B C9B . 1.412(2) ?
C8B H8BA . 0.9300 ?
C10B C11B . 1.359(2) ?
C10B H10B . 0.9300 ?
C11B C12B . 1.411(2) ?
C11B H11B . 0.9300 ?
C12B C13B . 1.506(2) ?
C13B H13D . 0.9600 ?
C13B H13E . 0.9600 ?
C13B H13F . 0.9600 ?

loop_
_geom_hbond_atom_site_label_D
_geom_hbond_atom_site_label_H
_geom_hbond_atom_site_label_A
_geom_hbond_site_symmetry_A
_geom_hbond_distance_DH
_geom_hbond_distance_HA
_geom_hbond_distance_DA
_geom_hbond_angle_DHA
_geom_hbond_publ_flag
O3A H1A3 O2A . 0.99(2) 1.61(2) 2.5310(16) 154(2) yes
N1A H1NA O1B 2_666 0.99(2) 1.71(2) 2.6965(17) 174(2) yes
N2A H2NA O1A 1_565 0.90(2) 1.99(2) 2.8645(19) 164(2) yes
O3B H1B3 O2B . 0.94(3) 1.62(3) 2.5179(16) 158(2) yes
N2A H3NA O2B 2_666 0.94(2) 1.91(2) 2.8468(18) 178(2) yes
N1B H1NB O2A . 0.96(2) 1.76(2) 2.7186(17) 172.7(17) yes
N2B H2NB O1A . 0.96(2) 1.84(2) 2.7976(18) 177.0(16) yes
N2B H3NB O1B 1_545 0.93(2) 1.88(2) 2.8097(19) 174.3(13) yes
C8B H8BA O2B 2_556 0.93 2.47 3.357(2) 159 yes
C10B H10B O3B . 0.93 2.38 3.039(2) 128 yes

loop_
_geom_torsion_atom_site_label_1
_geom_torsion_atom_site_label_2
_geom_torsion_atom_site_label_3
_geom_torsion_atom_site_label_4
_geom_torsion_site_symmetry_1
_geom_torsion_site_symmetry_2
_geom_torsion_site_symmetry_3
_geom_torsion_site_symmetry_4
_geom_torsion
_geom_torsion_publ_flag
O3A C1A C2A C3A . . . . 178.90(15) ?
C6A C1A C2A C3A . . . . -0.7(2) ?
C1A C2A C3A C4A . . . . 0.5(3) ?
C2A C3A C4A C5A . . . . 0.3(3) ?
C3A C4A C5A C6A . . . . -0.9(3) ?
C4A C5A C6A C1A . . . . 0.6(2) ?
C4A C5A C6A C7A . . . . -178.47(15) ?
O3A C1A C6A C5A . . . . -179.39(14) ?
C2A C1A C6A C5A . . . . 0.2(2) ?
O3A C1A C6A C7A . . . . -0.4(2) ?
C2A C1A C6A C7A . . . . 179.26(14) ?
C5A C6A C7A O1A . . . . -1.0(2) ?
C1A C6A C7A O1A . . . . -179.99(14) ?
C5A C6A C7A O2A . . . . 178.56(14) ?
C1A C6A C7A O2A . . . . -0.5(2) ?
C10A N1A C9A N2A . . . . 179.75(14) ?
C10A N1A C9A C8A . . . . -0.5(2) ?
C12A C8A C9A N2A . . . . 179.56(14) ?
C12A C8A C9A N1A . . . . -0.2(2) ?
C9A N1A C10A C11A . . . . 0.8(2) ?
N1A C10A C11A C12A . . . . -0.5(2) ?
C9A C8A C12A C11A . . . . 0.5(2) ?
C9A C8A C12A C13A . . . . -178.45(14) ?
C10A C11A C12A C8A . . . . -0.2(2) ?
C10A C11A C12A C13A . . . . 178.81(14) ?
O3B C1B C2B C3B . . . . -179.74(13) ?
C6B C1B C2B C3B . . . . 0.2(2) ?
C1B C2B C3B C4B . . . . 0.0(2) ?
C2B C3B C4B C5B . . . . -0.3(2) ?
C3B C4B C5B C6B . . . . 0.4(2) ?
C4B C5B C6B C1B . . . . -0.1(2) ?
C4B C5B C6B C7B . . . . 179.23(13) ?
O3B C1B C6B C5B . . . . 179.82(13) ?
C2B C1B C6B C5B . . . . -0.1(2) ?
O3B C1B C6B C7B . . . . 0.4(2) ?
C2B C1B C6B C7B . . . . -179.52(12) ?
C5B C6B C7B O1B . . . . -0.6(2) ?
C1B C6B C7B O1B . . . . 178.75(13) ?
C5B C6B C7B O2B . . . . -179.89(13) ?
C1B C6B C7B O2B . . . . -0.52(19) ?
C10B N1B C9B N2B . . . . -179.26(13) ?
C10B N1B C9B C8B . . . . -0.3(2) ?
C12B C8B C9B N2B . . . . 179.36(14) ?
C12B C8B C9B N1B . . . . 0.4(2) ?
C9B N1B C10B C11B . . . . 0.7(2) ?
N1B C10B C11B C12B . . . . -1.2(2) ?
C9B C8B C12B C11B . . . . -0.9(2) ?
C9B C8B C12B C13B . . . . 177.87(14) ?
C10B C11B C12B C8B . . . . 1.3(2) ?
C10B C11B C12B C13B . . . . -177.53(14) ?
